data_4516933
loop_
_publ_author_name
'Juvenal, Frank'
'Bonnot, Antoine'
'Fortin, Daniel'
'Harvey, Pierre D.'

_publ_section_title
;
 The
 <i>trans</i>-Bis(<i>p</i>-thioetherphenylacetynyl)bis(phosphine)platinum(II)
 Ligands: A Step towards Predictability and Crystal Design.
;
_journal_issue 10
_journal_name_full 'ACS omega'
_journal_page_first 7433
_journal_page_last 7443
_journal_paper_doi 10.1021/acsomega.7b01352
_journal_volume 2
_journal_year 2017
_chemical_compound_source 'synthesis as described'
_chemical_formula_moiety 'C28 H38 Cl2 Cu2 N2 P2 Pt1 S2'
_chemical_formula_sum 'C28 H38 Cl2 Cu2 N2 P2 Pt S2'
_chemical_formula_weight 921.78
_space_group_IT_number 2
_space_group_name_Hall '-P 1'
_space_group_name_H-M_alt 'P -1'
_symmetry_cell_setting triclinic
_symmetry_Int_Tables_number 2
_symmetry_space_group_name_Hall '-P 1'
_symmetry_space_group_name_H-M 'P -1'
_atom_sites_solution_hydrogens geom
_atom_sites_solution_primary direct
_atom_sites_solution_secondary difmap
_audit_conform_dict_location ftp://ftp.iucr.org/pub/cif_core.dic
_audit_conform_dict_name cif_core.dic
_audit_conform_dict_version 2.4
_audit_creation_date 2014-12-02T10:09:36-00:00
_audit_creation_method 'WinGX routine CIF_UPDATE'
_cell_angle_alpha 101.983(3)
_cell_angle_beta 96.491(3)
_cell_angle_gamma 90.180(3)
_cell_formula_units_Z 1
_cell_length_a 9.1683(16)
_cell_length_b 9.6345(17)
_cell_length_c 10.0679(18)
_cell_measurement_reflns_used 9976
_cell_measurement_temperature 173(2)
_cell_measurement_theta_max 26.434
_cell_measurement_theta_min 2.6693
_cell_measurement_wavelength 0.71073
_cell_volume 864.0(3)
_computing_cell_refinement 'SAINT V8.27B integration software'
_computing_data_collection 'Bruker APEX2 software'
_computing_data_reduction 'SORTAV (Blessing, 1995)'
_computing_molecular_graphics 'Ortep-3 for Windows (Farrugia, 1997)'
_computing_publication_material 'WinGX publication routines (Farrugia, 1999)'
_computing_structure_refinement 'SHELXL-97 (Sheldrick, 2008)'
_computing_structure_solution 'SHELXS-86 (Sheldrick, 1986)'
_diffrn_ambient_temperature 173(2)
_diffrn_detector 'APEX-II CCD'
_diffrn_measured_fraction_theta_full 0.995
_diffrn_measured_fraction_theta_max 0.983
_diffrn_measurement_device '\k-geometry diffractometer'
_diffrn_measurement_device_type 'Bruker APEX-II'
_diffrn_measurement_method '\f or \w oscillation scans'
_diffrn_orient_matrix_type 'x-axis to radiation source'
_diffrn_orient_matrix_UB_11 -0.589059E-1
_diffrn_orient_matrix_UB_12 -0.910641E-1
_diffrn_orient_matrix_UB_13 -0.268061E-1
_diffrn_orient_matrix_UB_21 0.937508E-2
_diffrn_orient_matrix_UB_22 -0.884148E-2
_diffrn_orient_matrix_UB_23 0.978046E-1
_diffrn_orient_matrix_UB_31 -0.922053E-1
_diffrn_orient_matrix_UB_32 0.538157E-1
_diffrn_orient_matrix_UB_33 0.129173E-1
_diffrn_radiation_monochromator graphite
_diffrn_radiation_probe x-ray
_diffrn_radiation_type MoK\a
_diffrn_radiation_wavelength 0.71073
_diffrn_reflns_av_R_equivalents 0.0267
_diffrn_reflns_av_unetI/netI 0.0255
_diffrn_reflns_limit_h_max 7
_diffrn_reflns_limit_h_min -11
_diffrn_reflns_limit_k_max 12
_diffrn_reflns_limit_k_min -10
_diffrn_reflns_limit_l_max 12
_diffrn_reflns_limit_l_min -12
_diffrn_reflns_number 12062
_diffrn_reflns_reduction_process
;
 Scaled and merged with Sortav
 R.H. Blessing, (1987) Cryst. Rev. 1, 3-58
 R.H. Blessing, (1989) J. Appl. Cryst. 22, 396-397
;
_diffrn_reflns_theta_full 25
_diffrn_reflns_theta_max 26.46
_diffrn_reflns_theta_min 2.08
_diffrn_source 'sealed x-ray tube'
_exptl_absorpt_coefficient_mu 5.646
_exptl_absorpt_correction_T_max 0.745
_exptl_absorpt_correction_T_min 0.519
_exptl_absorpt_correction_type multi-scan
_exptl_absorpt_process_details
;
SADABS-2012/1 - Bruker AXS area detector scaling and absorption correction
;
_exptl_crystal_colour orange
_exptl_crystal_density_diffrn 1.772
_exptl_crystal_density_method 'not measured'
_exptl_crystal_description prism
_exptl_crystal_F_000 452
_exptl_crystal_size_max 0.253
_exptl_crystal_size_mid 0.163
_exptl_crystal_size_min 0.102
_refine_diff_density_max 0.795
_refine_diff_density_min -0.673
_refine_diff_density_rms 0.088
_refine_ls_extinction_method none
_refine_ls_goodness_of_fit_ref 1.038
_refine_ls_hydrogen_treatment constr
_refine_ls_matrix_type full
_refine_ls_number_parameters 199
_refine_ls_number_reflns 3508
_refine_ls_number_restraints 0
_refine_ls_restrained_S_all 1.038
_refine_ls_R_factor_all 0.0186
_refine_ls_R_factor_gt 0.0172
_refine_ls_shift/su_max 0
_refine_ls_shift/su_mean 0
_refine_ls_structure_factor_coef Fsqd
_refine_ls_weighting_details 'calc w=1/[\s^2^(Fo^2^)+(0.0138P)^2^+0.9981P] where P=(Fo^2^+2Fc^2^)/3'
_refine_ls_weighting_scheme calc
_refine_ls_wR_factor_gt 0.0405
_refine_ls_wR_factor_ref 0.0412
_reflns_number_gt 3423
_reflns_number_total 3508
_reflns_threshold_expression >2\s(I)
_cod_data_source_file ao7b01352_si_005.cif
_cod_data_source_block mo_harvey_fj_1_44_3_0m
_cod_database_code 4516933

loop_
_symmetry_equiv_pos_as_xyz
'x, y, z'
'-x, -y, -z'

loop_
_atom_site_label
_atom_site_type_symbol
_atom_site_fract_x
_atom_site_fract_y
_atom_site_fract_z
_atom_site_U_iso_or_equiv
_atom_site_adp_type
_atom_site_occupancy
_atom_site_symmetry_multiplicity
_atom_site_calc_flag
_atom_site_refinement_flags
C13 C 0.8787(5) 0.3937(5) 0.2594(4) 0.0573(11) Uani 1 1 d .
H13A H 0.8382 0.487 0.2923 0.086 Uiso 1 1 calc R
H13B H 0.8028 0.3321 0.1988 0.086 Uiso 1 1 calc R
H13C H 0.962 0.4048 0.2091 0.086 Uiso 1 1 calc R
C14 C 0.9273(4) 0.3312(4) 0.3739(4) 0.0418(8) Uani 1 1 d .
N1 N 0.9657(4) 0.2830(4) 0.4641(4) 0.0622(10) Uani 1 1 d .
C1 C 0.1574(3) 0.1471(3) 0.0827(3) 0.0182(5) Uani 1 1 d .
C2 C 0.2440(3) 0.2491(3) 0.1286(3) 0.0189(5) Uani 1 1 d .
C3 C 0.3108(3) 0.3836(3) 0.2045(3) 0.0186(5) Uani 1 1 d .
C4 C 0.2888(3) 0.4309(3) 0.3414(3) 0.0209(5) Uani 1 1 d .
H4 H 0.2285 0.376 0.3829 0.026(8) Uiso 1 1 calc R
C5 C 0.3536(3) 0.5569(3) 0.4175(3) 0.0225(6) Uani 1 1 d .
H5 H 0.3384 0.5868 0.5109 0.029(8) Uiso 1 1 calc R
C6 C 0.4407(3) 0.6399(3) 0.3587(3) 0.0193(5) Uani 1 1 d .
C7 C 0.4619(3) 0.5936(3) 0.2216(3) 0.0281(6) Uani 1 1 d .
H7 H 0.5206 0.6495 0.1796 0.044(10) Uiso 1 1 calc R
C8 C 0.3985(3) 0.4673(3) 0.1465(3) 0.0265(6) Uani 1 1 d .
H8 H 0.4151 0.4369 0.0536 0.045(10) Uiso 1 1 calc R
C9 C 0.4506(3) 0.8354(3) 0.6062(3) 0.0283(6) Uani 1 1 d .
H9A H 0.3434 0.8347 0.5865 0.051(11) Uiso 1 1 calc R
H9B H 0.4855 0.9287 0.66 0.035(9) Uiso 1 1 calc R
H9C H 0.4788 0.7623 0.6582 0.043(10) Uiso 1 1 calc R
C10 C 0.1730(4) -0.0400(4) 0.3199(3) 0.0338(7) Uani 1 1 d .
H10A H 0.1697 -0.0905 0.3946 0.052(11) Uiso 1 1 calc R
H10B H 0.1592 0.0614 0.3539 0.049(11) Uiso 1 1 calc R
H10C H 0.2685 -0.0535 0.2846 0.071(14) Uiso 1 1 calc R
C11 C 0.0706(4) -0.2949(3) 0.1383(3) 0.0344(7) Uani 1 1 d .
H11A H 0.1588 -0.3053 0.0908 0.037(9) Uiso 1 1 calc R
H11B H -0.0123 -0.3464 0.0779 0.047(11) Uiso 1 1 calc R
H11C H 0.0878 -0.3338 0.2211 0.039(9) Uiso 1 1 calc R
C12 C -0.1338(3) -0.1060(4) 0.2706(3) 0.0363(8) Uani 1 1 d .
H12A H -0.2159 -0.1524 0.2055 0.052(11) Uiso 1 1 calc R
H12B H -0.1578 -0.0075 0.3072 0.060(12) Uiso 1 1 calc R
H12C H -0.116 -0.1566 0.3456 0.050(11) Uiso 1 1 calc R
P1 P 0.02901(7) -0.10893(7) 0.18460(7) 0.01857(14) Uani 1 1 d .
S1 S 0.53128(8) 0.79961(7) 0.44834(7) 0.02739(16) Uani 1 1 d .
Cl1 Cl 0.39823(8) -0.15331(7) -0.02773(8) 0.03238(17) Uani 1 1 d .
Cu1 Cu 0.36394(3) 0.08457(3) 0.04267(3) 0.01987(8) Uani 1 1 d .
Pt1 Pt 0 0 0 0.01368(5) Uani 1 2 d S

loop_
_atom_site_aniso_label
_atom_site_aniso_U_11
_atom_site_aniso_U_22
_atom_site_aniso_U_33
_atom_site_aniso_U_23
_atom_site_aniso_U_13
_atom_site_aniso_U_12
C13 0.050(2) 0.070(3) 0.053(2) 0.019(2) -0.0006(19) -0.013(2)
C14 0.0308(18) 0.0403(19) 0.057(2) 0.0107(17) 0.0163(17) -0.0058(15)
N1 0.048(2) 0.074(3) 0.079(3) 0.039(2) 0.0239(19) 0.0100(18)
C1 0.0186(13) 0.0178(12) 0.0205(13) 0.0072(10) 0.0053(10) 0.0042(10)
C2 0.0179(13) 0.0144(12) 0.0244(13) 0.0030(10) 0.0038(11) 0.0004(10)
C3 0.0170(12) 0.0139(12) 0.0249(13) 0.0049(10) 0.0010(10) -0.0009(10)
C4 0.0185(13) 0.0190(13) 0.0260(14) 0.0059(11) 0.0043(11) -0.0031(10)
C5 0.0246(14) 0.0199(13) 0.0220(13) 0.0014(11) 0.0048(11) -0.0028(11)
C6 0.0186(13) 0.0128(12) 0.0254(14) 0.0039(10) -0.0013(11) -0.0015(10)
C7 0.0344(16) 0.0219(14) 0.0294(15) 0.0060(12) 0.0093(13) -0.0106(12)
C8 0.0347(16) 0.0226(14) 0.0221(14) 0.0028(11) 0.0067(12) -0.0080(12)
C9 0.0323(17) 0.0200(14) 0.0281(15) -0.0024(11) -0.0018(13) -0.0024(12)
C10 0.0335(17) 0.0397(18) 0.0288(16) 0.0153(14) -0.0091(13) -0.0079(14)
C11 0.0426(19) 0.0227(15) 0.0408(18) 0.0144(13) 0.0028(15) 0.0062(13)
C12 0.0298(17) 0.054(2) 0.0307(16) 0.0183(15) 0.0111(14) 0.0030(15)
P1 0.0178(3) 0.0194(3) 0.0201(3) 0.0083(3) 0.0016(3) -0.0007(3)
S1 0.0308(4) 0.0180(3) 0.0310(4) 0.0009(3) 0.0014(3) -0.0090(3)
Cl1 0.0222(3) 0.0169(3) 0.0573(5) 0.0007(3) 0.0147(3) -0.0021(3)
Cu1 0.01718(17) 0.01725(16) 0.02451(18) 0.00212(13) 0.00373(13) 0.00048(13)
Pt1 0.01184(7) 0.01165(7) 0.01762(8) 0.00301(5) 0.00215(5) -0.00047(5)

loop_
_atom_type_symbol
_atom_type_description
_atom_type_scat_dispersion_real
_atom_type_scat_dispersion_imag
_atom_type_scat_source
C C 0.003 0.002 'International Tables Vol C Tables 4.2.6.8 and 6.1.1.4'
H H 0 0 'International Tables Vol C Tables 4.2.6.8 and 6.1.1.4'
P P 0.102 0.094 'International Tables Vol C Tables 4.2.6.8 and 6.1.1.4'
S S 0.125 0.123 'International Tables Vol C Tables 4.2.6.8 and 6.1.1.4'
Cl Cl 0.148 0.159 'International Tables Vol C Tables 4.2.6.8 and 6.1.1.4'
Cu Cu 0.32 1.265 'International Tables Vol C Tables 4.2.6.8 and 6.1.1.4'
Pt Pt -1.703 8.391 'International Tables Vol C Tables 4.2.6.8 and 6.1.1.4'
N N 0.006 0.003 'International Tables Vol C Tables 4.2.6.8 and 6.1.1.4'

loop_
_geom_angle_atom_site_label_1
_geom_angle_atom_site_label_2
_geom_angle_atom_site_label_3
_geom_angle
_geom_angle_site_symmetry_1
_geom_angle_site_symmetry_3
N1 C14 C13 179.6(5) . .
C2 C1 Pt1 172.7(2) . .
C2 C1 Cu1 71.65(16) . .
Pt1 C1 Cu1 113.69(12) . .
C1 C2 C3 163.5(3) . .
C1 C2 Cu1 73.01(16) . .
C3 C2 Cu1 122.62(18) . .
C8 C3 C4 118.1(2) . .
C8 C3 C2 122.5(2) . .
C4 C3 C2 119.4(2) . .
C5 C4 C3 120.9(2) . .
C4 C5 C6 120.6(2) . .
C5 C6 C7 118.6(2) . .
C5 C6 S1 123.9(2) . .
C7 C6 S1 117.5(2) . .
C8 C7 C6 120.6(2) . .
C7 C8 C3 121.1(3) . .
C10 P1 C12 104.18(16) . .
C10 P1 C11 102.98(16) . .
C12 P1 C11 104.58(16) . .
C10 P1 Pt1 117.34(10) . .
C12 P1 Pt1 113.21(11) . .
C11 P1 Pt1 113.17(11) . .
C6 S1 C9 102.87(13) . .
Cu1 Cl1 Cu1 84.51(3) . 2_655
C2 Cu1 C1 35.34(10) . .
C2 Cu1 Cl1 151.26(7) . .
C1 Cu1 Cl1 117.49(7) . .
C2 Cu1 Cl1 112.43(7) . 2_655
C1 Cu1 Cl1 146.96(7) . 2_655
Cl1 Cu1 Cl1 95.49(3) . 2_655
C1 Pt1 C1 180.0(2) 2 .
C1 Pt1 P1 86.94(7) 2 .
C1 Pt1 P1 93.06(7) . .
C1 Pt1 P1 93.06(7) 2 2
C1 Pt1 P1 86.94(7) . 2
P1 Pt1 P1 180.00(3) . 2

loop_
_geom_bond_atom_site_label_1
_geom_bond_atom_site_label_2
_geom_bond_distance
_geom_bond_site_symmetry_2
C13 C14 1.437(6) .
C14 N1 1.126(5) .
C1 C2 1.238(4) .
C1 Pt1 2.002(3) .
C1 Cu1 2.047(2) .
C2 C3 1.455(3) .
C2 Cu1 2.032(2) .
C3 C8 1.391(4) .
C3 C4 1.397(4) .
C4 C5 1.386(4) .
C5 C6 1.388(4) .
C6 C7 1.395(4) .
C6 S1 1.766(3) .
C7 C8 1.380(4) .
C9 S1 1.798(3) .
C10 P1 1.803(3) .
C11 P1 1.809(3) .
C12 P1 1.805(3) .
P1 Pt1 2.3079(7) .
Cl1 Cu1 2.2879(8) .
Cl1 Cu1 2.3070(8) 2_655
Cu1 Cl1 2.3070(8) 2_655
Pt1 C1 2.002(3) 2
Pt1 P1 2.3079(7) 2

loop_
_geom_torsion_atom_site_label_1
_geom_torsion_atom_site_label_2
_geom_torsion_atom_site_label_3
_geom_torsion_atom_site_label_4
_geom_torsion
_geom_torsion_site_symmetry_1
_geom_torsion_site_symmetry_4
Pt1 C1 C2 C3 60(2) . .
Cu1 C1 C2 C3 -162.3(10) . .
Pt1 C1 C2 Cu1 -137.9(17) . .
C1 C2 C3 C8 -141.2(9) . .
Cu1 C2 C3 C8 59.0(3) . .
C1 C2 C3 C4 39.7(11) . .
Cu1 C2 C3 C4 -120.1(2) . .
C8 C3 C4 C5 -0.6(4) . .
C2 C3 C4 C5 178.5(3) . .
C3 C4 C5 C6 0.8(4) . .
C4 C5 C6 C7 -0.3(4) . .
C4 C5 C6 S1 -178.4(2) . .
C5 C6 C7 C8 -0.5(4) . .
S1 C6 C7 C8 177.8(2) . .
C6 C7 C8 C3 0.7(5) . .
C4 C3 C8 C7 -0.1(4) . .
C2 C3 C8 C7 -179.2(3) . .
C5 C6 S1 C9 -11.5(3) . .
C7 C6 S1 C9 170.3(2) . .
C3 C2 Cu1 C1 174.1(3) . .
C1 C2 Cu1 Cl1 -24.2(3) . .
C3 C2 Cu1 Cl1 149.88(15) . .
C1 C2 Cu1 Cl1 170.33(14) . 2_655
C3 C2 Cu1 Cl1 -15.6(2) . 2_655
Pt1 C1 Cu1 C2 174.7(2) . .
C2 C1 Cu1 Cl1 167.15(15) . .
Pt1 C1 Cu1 Cl1 -18.20(15) . .
C2 C1 Cu1 Cl1 -16.6(2) . 2_655
Pt1 C1 Cu1 Cl1 158.10(6) . 2_655
Cu1 Cl1 Cu1 C2 -166.50(16) 2_655 .
Cu1 Cl1 Cu1 C1 177.97(8) 2_655 .
Cu1 Cl1 Cu1 Cl1 0 2_655 2_655
C2 C1 Pt1 C1 1E1(10) . 2
Cu1 C1 Pt1 C1 -12E1(10) . 2
C2 C1 Pt1 P1 -137.4(17) . .
Cu1 C1 Pt1 P1 86.63(11) . .
C2 C1 Pt1 P1 42.6(17) . 2
Cu1 C1 Pt1 P1 -93.37(11) . 2
C10 P1 Pt1 C1 176.80(15) . 2
C12 P1 Pt1 C1 -61.74(15) . 2
C11 P1 Pt1 C1 57.05(14) . 2
C10 P1 Pt1 C1 -3.20(15) . .
C12 P1 Pt1 C1 118.26(15) . .
C11 P1 Pt1 C1 -122.95(14) . .
C10 P1 Pt1 P1 6E1(10) . 2
C12 P1 Pt1 P1 18E1(10) . 2
C11 P1 Pt1 P1 -6E1(10) . 2
